data_1529588
loop_
_publ_author_name
'Bancroft, D.P.'
'Han, S.'
'Cotton, F.A.'
'Falvello, L.R.'
'Schwotzer, W.'

_publ_section_title
;
 Dinuclear, metal-metal-bonded platinum(III) compounds. 4. Structural
 studies of several compounds with sulfate or hydrogenphosphate ions
;
_journal_name_full 'Inorganica Chimica Acta'
_journal_page_first 147
_journal_page_last 153
_journal_volume 87
_journal_year 1984
_chemical_formula_sum 'H4 K2 O18 Pt2 S4'
_chemical_name_systematic 'K2 Pt2 (S O4)4 (H2 O)2'
_space_group_IT_number 2
_symmetry_space_group_name_Hall '-P 1'
_symmetry_space_group_name_H-M 'P -1'
_cell_angle_alpha 102.01
_cell_angle_beta 111.45
_cell_angle_gamma 99.8
_cell_formula_units_Z 1
_cell_length_a 7.453
_cell_length_b 7.524
_cell_length_c 7.593
_cell_volume 373.166
_citation_journal_id_ASTM ICHAA3
_cod_data_source_file Bancroft_ICHAA3_1984_1029.cif
_cod_data_source_block H4K2O18Pt2S4
_cod_depositor_comments
;
 Marking attached hydrogen atoms.

 Antanas Vaitkus,
 2017-07-12
;
_cod_original_cell_volume 373.1657
_cod_database_code 1529588

loop_
_symmetry_equiv_pos_as_xyz
x,y,z
-x,-y,-z

loop_
_atom_site_label
_atom_site_type_symbol
_atom_site_fract_x
_atom_site_fract_y
_atom_site_fract_z
_atom_site_occupancy
_atom_site_U_iso_or_equiv
_atom_site_attached_hydrogens
Pt1 Pt+3 0.13006 0.453 0.12154 1 0.0 0
K1 K+1 0.2136 0.9574 0.7168 1 0.0 0
O1 O-2 0.318 0.711 0.21 1 0.0 0
O2 O-2 -0.058 0.197 0.031 1 0.0 0
O3 O-2 0.381 0.013 0.162 1 0.0 0
O4 O-2 0.162 0.942 0.321 1 0.0 0
O5 O-2 0.236 0.367 -0.082 1 0.0 0
O6 O-2 0.028 0.544 0.324 1 0.0 0
O7 O-2 0.319 0.625 -0.209 1 0.0 0
O8 O-2 0.19 0.298 -0.413 1 0.0 0
O9 O-2 0.351 0.37 0.33 1 0.0 2
S1 S+6 0.2312 0.8746 0.1744 1 0.0 0
S2 S+6 0.1873 0.4425 -0.2593 1 0.0 0
